data_7025323
loop_
_publ_author_name
'Bharara, Mohan S.'
'Gorden, Anne E. V.'

_publ_section_title
;
 Amine templated two- and three-dimensional uranyl sulfates.
;
_journal_issue 15
_journal_name_full 'Dalton transactions (Cambridge, England : 2003)'
_journal_page_first 3557
_journal_page_last 3559
_journal_paper_doi 10.1039/b926973h
_journal_volume 39
_journal_year 2010
_chemical_formula_sum 'C8 H24 N2 O42 S7 U6'
_chemical_formula_weight 2472.89
_chemical_name_systematic
;
?
;
_space_group_IT_number 20
_symmetry_cell_setting orthorhombic
_symmetry_space_group_name_Hall 'C 2c 2'
_symmetry_space_group_name_H-M 'C 2 2 21'
_atom_sites_solution_hydrogens geom
_atom_sites_solution_primary direct
_atom_sites_solution_secondary difmap
_audit_creation_method SHELXL-97
_cell_angle_alpha 90.00
_cell_angle_beta 90.00
_cell_angle_gamma 90.00
_cell_formula_units_Z 4
_cell_length_a 10.2776(12)
_cell_length_b 18.339(2)
_cell_length_c 22.788(3)
_cell_measurement_reflns_used 3098
_cell_measurement_temperature 193(2)
_cell_measurement_theta_max 23.27
_cell_measurement_theta_min 1.79
_cell_volume 4295.1(9)
_computing_cell_refinement 'SMART, SAINT (Bruker, 1999)'
_computing_data_collection 'SMART (Bruker, 2000)'
_computing_data_reduction 'SAINT (Bruker, 1999)'
_computing_molecular_graphics 'ATOM v6.1 (Shape Software, 2004)'
_computing_publication_material 'SHELXCIF-97 (Sheldrick, 1997)'
_computing_structure_refinement 'SHELXL-97 (Sheldrick, 1997)'
_computing_structure_solution 'SHELXS-97 (Sheldrick, 1990)'
_diffrn_ambient_temperature 193(2)
_diffrn_measured_fraction_theta_full 1.000
_diffrn_measured_fraction_theta_max 1.000
_diffrn_measurement_device_type 'Bruker APEX'
_diffrn_measurement_method 'w/ scans'
_diffrn_radiation_monochromator graphite
_diffrn_radiation_source 'fine-focus sealed tube'
_diffrn_radiation_type MoK\a
_diffrn_radiation_wavelength 0.71073
_diffrn_reflns_av_R_equivalents 0.0770
_diffrn_reflns_av_sigmaI/netI 0.0760
_diffrn_reflns_limit_h_max 11
_diffrn_reflns_limit_h_min -11
_diffrn_reflns_limit_k_max 20
_diffrn_reflns_limit_k_min -20
_diffrn_reflns_limit_l_max 25
_diffrn_reflns_limit_l_min -25
_diffrn_reflns_number 12304
_diffrn_reflns_theta_full 23.27
_diffrn_reflns_theta_max 23.27
_diffrn_reflns_theta_min 1.79
_exptl_absorpt_coefficient_mu 23.005
_exptl_absorpt_correction_T_max 0.100
_exptl_absorpt_correction_T_min 0.014
_exptl_absorpt_correction_type numerical
_exptl_absorpt_process_details 'SHELXPREP-97 (Sheldrick, 1997)'
_exptl_crystal_colour orange
_exptl_crystal_density_diffrn 3.818
_exptl_crystal_density_method 'not measured'
_exptl_crystal_description blocks
_exptl_crystal_F_000 4328
_exptl_crystal_size_max 0.2
_exptl_crystal_size_mid 0.2
_exptl_crystal_size_min 0.1
_refine_diff_density_max 2.433
_refine_diff_density_min -2.625
_refine_diff_density_rms 0.339
_refine_ls_abs_structure_details 'Flack H D (1983), Acta Cryst. A39, 876-881'
_refine_ls_abs_structure_Flack 0.02(2)
_refine_ls_extinction_method SHELXL
_refine_ls_goodness_of_fit_ref 1.024
_refine_ls_hydrogen_treatment constr
_refine_ls_matrix_type full
_refine_ls_number_parameters 242
_refine_ls_number_reflns 3098
_refine_ls_number_restraints 7
_refine_ls_restrained_S_all 1.023
_refine_ls_R_factor_all 0.0539
_refine_ls_R_factor_gt 0.0468
_refine_ls_shift/su_max 0.028
_refine_ls_shift/su_mean 0.002
_refine_ls_structure_factor_coef Fsqd
_refine_ls_weighting_details 'calc w=1/[\s^2^(Fo^2^)+(0.0766P)^2^+0.0000P] where P=(Fo^2^+2Fc^2^)/3'
_refine_ls_weighting_scheme calc
_refine_ls_wR_factor_gt 0.1157
_refine_ls_wR_factor_ref 0.1209
_reflns_number_gt 2734
_reflns_number_total 3098
_reflns_threshold_expression >2sigma(I)
_cod_data_source_file b926973h.txt
_cod_data_source_block c222
_cod_depositor_comments
;
The following automatic conversions were performed:

'_symmetry_cell_setting' value 'Orthorhombic' changed to
'orthorhombic' according to
/home/saulius/struct/CIF-dictionaries/cif_core.dic dictionary named
'cif_core.dic' version 2.4.2 from 2011-04-26.

Automatic conversion script
Id: cif_fix_values 1891 2012-01-12 08:04:46Z andrius 
;
_cod_original_cell_volume 4295.2(9)
_cod_database_code 7025323

loop_
_symmetry_equiv_pos_as_xyz
'x, y, z'
'-x, -y, z+1/2'
'-x, y, -z+1/2'
'x, -y, -z'
'x+1/2, y+1/2, z'
'-x+1/2, -y+1/2, z+1/2'
'-x+1/2, y+1/2, -z+1/2'
'x+1/2, -y+1/2, -z'

loop_
_atom_site_label
_atom_site_type_symbol
_atom_site_fract_x
_atom_site_fract_y
_atom_site_fract_z
_atom_site_U_iso_or_equiv
_atom_site_adp_type
_atom_site_occupancy
_atom_site_symmetry_multiplicity
_atom_site_calc_flag
_atom_site_refinement_flags
U1 U 0.95532(8) 0.74066(5) 0.97453(4) 0.0284(3) Uani 1 1 d .
U2 U 0.62499(9) 0.96831(5) 0.88333(4) 0.0280(3) Uani 1 1 d .
U3 U 0.75685(10) 0.74037(6) 0.74596(4) 0.0377(3) Uani 1 1 d .
S1 S 0.6487(5) 0.7677(3) 0.8945(2) 0.0190(12) Uani 1 1 d .
S2 S 0.7413(6) 0.8853(3) 1.0206(2) 0.0213(12) Uani 1 1 d .
S3 S 0.5000 0.8853(5) 0.7500 0.036(2) Uani 1 2 d S
S4 S 0.4895(6) 1.1442(3) 0.8365(2) 0.0249(13) Uani 1 1 d .
O1 O 1.050(2) 0.7977(10) 0.9346(9) 0.052(5) Uiso 1 1 d .
O2 O 0.868(2) 0.6834(11) 1.0149(9) 0.056(5) Uiso 1 1 d .
O3 O 0.763(2) 0.9618(11) 0.8398(9) 0.054(5) Uiso 1 1 d .
O4 O 0.484(2) 0.9771(9) 0.9237(7) 0.049(5) Uani 1 1 d .
O5 O 0.6488(19) 0.6697(13) 0.7223(9) 0.062(7) Uani 1 1 d .
O6 O 0.873(2) 0.8058(10) 0.7747(9) 0.052(5) Uani 1 1 d .
O7 O 0.729(3) 0.8003(14) 0.6469(9) 0.080(8) Uani 1 1 d .
O8 O 0.591(2) 0.8371(9) 0.8859(8) 0.048(5) Uani 1 1 d .
O10 O 0.5779(17) 0.7258(8) 0.9410(8) 0.039(5) Uani 1 1 d .
O11 O 0.7822(16) 0.7819(9) 0.9135(6) 0.032(3) Uani 1 1 d .
O12 O 0.9422(15) 0.6558(9) 0.8970(7) 0.033(4) Uani 1 1 d .
O13 O 0.498(3) 0.9276(12) 0.8034(9) 0.082(6) Uani 1 1 d .
O14 O 0.8784(18) 0.6448(9) 0.7949(7) 0.038(4) Uani 1 1 d .
O15 O 0.6469(15) 0.7273(9) 0.8390(6) 0.032(3) Uani 1 1 d .
O16 O 0.7385(15) 1.0689(8) 0.9258(7) 0.024(4) Uani 1 1 d .
O17 O 0.5559(19) 1.0739(8) 0.8315(7) 0.037(4) Uani 1 1 d .
O18 O 0.9163(17) 0.7041(9) 0.6786(7) 0.035(4) Uani 1 1 d .
O19 O 1.133(2) 0.6683(14) 0.9793(10) 0.083(8) Uani 1 1 d .
O20 O 0.859(2) 0.8415(12) 1.0222(8) 0.063(7) Uani 1 1 d .
O21 O 0.739(2) 0.9272(10) 0.9678(9) 0.063(6) Uani 1 1 d .
O9 O 0.390(3) 0.8383(12) 0.7480(10) 0.082(6) Uani 1 1 d .
N1 N 0.586(13) 0.559(7) 0.721(4) 0.71(17) Uiso 1 1 d D
H1 H 0.6092 0.5191 0.7186 1.071 Uiso 1 1 calc R
C1 C 0.526(7) 0.582(5) 0.663(3) 0.24(4) Uiso 1 1 d D
H1A H 0.6056 0.5904 0.6392 0.294 Uiso 1 1 calc R
H1B H 0.4961 0.6321 0.6730 0.294 Uiso 1 1 calc R
C2 C 0.430(6) 0.563(3) 0.616(3) 0.24(4) Uiso 1 1 d D
H2A H 0.4802 0.5615 0.5785 0.287 Uiso 1 1 calc R
H2B H 0.3696 0.6043 0.6125 0.287 Uiso 1 1 calc R
C3 C 0.347(6) 0.495(3) 0.616(3) 0.18(3) Uiso 1 1 d D
H3A H 0.2799 0.4932 0.6470 0.213 Uiso 1 1 calc R
H3B H 0.3957 0.4484 0.6129 0.213 Uiso 1 1 calc R
C4 C 0.302(8) 0.526(6) 0.559(3) 0.40(8) Uiso 1 1 d D
H4A H 0.3359 0.4956 0.5266 0.593 Uiso 1 1 calc R
H4B H 0.3350 0.5756 0.5548 0.593 Uiso 1 1 calc R
H4C H 0.2071 0.5259 0.5577 0.593 Uiso 1 1 calc R

loop_
_atom_site_aniso_label
_atom_site_aniso_U_11
_atom_site_aniso_U_22
_atom_site_aniso_U_33
_atom_site_aniso_U_23
_atom_site_aniso_U_13
_atom_site_aniso_U_12
U1 0.0301(5) 0.0386(6) 0.0164(5) -0.0094(4) -0.0060(4) 0.0145(4)
U2 0.0466(6) 0.0192(4) 0.0183(5) -0.0027(4) -0.0113(4) 0.0003(4)
U3 0.0436(6) 0.0442(6) 0.0252(6) 0.0022(5) 0.0016(4) 0.0118(5)
S1 0.021(3) 0.022(3) 0.014(3) -0.001(2) 0.003(2) 0.002(2)
S2 0.025(3) 0.022(3) 0.017(3) -0.006(2) -0.001(3) 0.001(2)
S3 0.044(6) 0.032(5) 0.031(5) 0.000 -0.010(4) 0.000
S4 0.037(4) 0.023(3) 0.015(3) -0.002(2) 0.001(3) 0.005(3)
O4 0.082(14) 0.036(10) 0.027(10) 0.003(8) 0.018(10) 0.009(11)
O5 0.037(12) 0.101(18) 0.049(14) -0.026(11) 0.024(10) -0.009(12)
O6 0.052(13) 0.044(11) 0.061(14) 0.001(9) 0.023(11) 0.007(10)
O7 0.097(19) 0.12(2) 0.028(12) 0.009(12) -0.016(12) 0.052(16)
O8 0.084(15) 0.024(9) 0.035(11) -0.005(8) -0.002(11) 0.015(9)
O10 0.056(12) 0.016(9) 0.044(11) 0.000(7) 0.003(9) -0.017(8)
O11 0.037(7) 0.051(8) 0.006(6) -0.004(5) 0.004(5) 0.002(6)
O12 0.030(9) 0.037(10) 0.033(10) 0.010(7) 0.004(8) -0.001(8)
O13 0.124(16) 0.080(11) 0.043(9) -0.020(8) 0.022(10) -0.068(11)
O14 0.061(12) 0.038(10) 0.014(9) 0.011(7) 0.004(9) -0.002(9)
O15 0.037(7) 0.051(8) 0.006(6) -0.004(5) 0.004(5) 0.002(6)
O16 0.032(9) 0.016(8) 0.026(9) -0.004(6) -0.013(8) 0.001(7)
O17 0.071(13) 0.019(8) 0.020(9) 0.005(7) -0.002(9) 0.018(8)
O18 0.040(11) 0.051(11) 0.016(9) 0.012(7) 0.011(8) 0.010(9)
O19 0.067(15) 0.11(2) 0.071(17) -0.050(15) -0.043(14) 0.032(14)
O20 0.093(17) 0.088(16) 0.009(9) -0.014(9) -0.014(11) 0.055(14)
O21 0.104(17) 0.036(11) 0.048(13) -0.010(9) -0.034(13) -0.002(12)
O9 0.124(16) 0.080(11) 0.043(9) -0.020(8) 0.022(10) -0.068(11)

loop_
_atom_type_symbol
_atom_type_description
_atom_type_scat_dispersion_real
_atom_type_scat_dispersion_imag
_atom_type_scat_source
N N 0.0061 0.0033 'International Tables Vol C Tables 4.2.6.8 and 6.1.1.4'
O O 0.0106 0.0060 'International Tables Vol C Tables 4.2.6.8 and 6.1.1.4'
S S 0.1246 0.1234 'International Tables Vol C Tables 4.2.6.8 and 6.1.1.4'
U U -9.6767 9.6646 'International Tables Vol C Tables 4.2.6.8 and 6.1.1.4'
C C 0.0033 0.0016 'International Tables Vol C Tables 4.2.6.8 and 6.1.1.4'
H H 0.0000 0.0000 'International Tables Vol C Tables 4.2.6.8 and 6.1.1.4'

loop_
_geom_angle_atom_site_label_1
_geom_angle_atom_site_label_2
_geom_angle_atom_site_label_3
_geom_angle
_geom_angle_site_symmetry_1
_geom_angle_site_symmetry_3
O2 U1 O1 177.7(10) . .
O2 U1 O19 92.3(10) . .
O1 U1 O19 85.6(10) . .
O2 U1 O12 88.2(8) . .
O1 U1 O12 92.2(8) . .
O19 U1 O12 72.2(6) . .
O2 U1 O20 90.8(9) . .
O1 U1 O20 90.2(9) . .
O19 U1 O20 140.9(7) . .
O12 U1 O20 146.9(6) . .
O2 U1 O10 90.1(8) . 8_567
O1 U1 O10 88.3(8) . 8_567
O19 U1 O10 71.7(6) . 8_567
O12 U1 O10 143.7(5) . 8_567
O20 U1 O10 69.3(6) . 8_567
O2 U1 O11 96.9(8) . .
O1 U1 O11 85.4(8) . .
O19 U1 O11 144.9(7) . .
O12 U1 O11 74.3(5) . .
O20 U1 O11 73.0(6) . .
O10 U1 O11 141.8(5) 8_567 .
O4 U2 O3 177.1(9) . .
O4 U2 O13 88.7(9) . .
O3 U2 O13 89.3(9) . .
O4 U2 O21 90.7(9) . .
O3 U2 O21 92.1(9) . .
O13 U2 O21 142.9(8) . .
O4 U2 O17 86.5(7) . .
O3 U2 O17 90.9(8) . .
O13 U2 O17 73.1(7) . .
O21 U2 O17 143.9(6) . .
O4 U2 O16 97.0(7) . .
O3 U2 O16 83.4(8) . .
O13 U2 O16 145.7(6) . .
O21 U2 O16 71.1(6) . .
O17 U2 O16 73.6(6) . .
O4 U2 O8 87.6(7) . .
O3 U2 O8 93.7(8) . .
O13 U2 O8 68.1(7) . .
O21 U2 O8 74.8(6) . .
O17 U2 O8 140.8(6) . .
O16 U2 O8 145.6(6) . .
O5 U3 O6 174.6(10) . .
O5 U3 O18 91.8(7) . .
O6 U3 O18 88.0(8) . .
O5 U3 O9 99.9(10) . 3_656
O6 U3 O9 83.9(10) . 3_656
O18 U3 O9 134.8(7) . 3_656
O5 U3 O15 84.4(7) . .
O6 U3 O15 93.2(7) . .
O18 U3 O15 151.0(5) . .
O9 U3 O15 74.0(7) 3_656 .
O5 U3 O14 86.3(9) . .
O6 U3 O14 88.5(7) . .
O18 U3 O14 74.7(5) . .
O9 U3 O14 148.9(7) 3_656 .
O15 U3 O14 76.4(6) . .
O5 U3 O7 88.7(10) . .
O6 U3 O7 96.2(9) . .
O18 U3 O7 67.5(7) . .
O9 U3 O7 69.4(8) 3_656 .
O15 U3 O7 140.8(7) . .
O14 U3 O7 141.6(7) . .
O8 S1 O11 105.9(11) . .
O8 S1 O15 109.2(10) . .
O11 S1 O15 111.0(9) . .
O8 S1 O10 110.8(11) . .
O11 S1 O10 109.8(10) . .
O15 S1 O10 110.2(10) . .
O21 S2 O20 109.2(14) . .
O21 S2 O16 112.9(10) . 4_577
O20 S2 O16 108.0(10) . 4_577
O21 S2 O19 110.3(15) . 8_467
O20 S2 O19 105.1(15) . 8_467
O16 S2 O19 111.0(10) 4_577 8_467
O9 S3 O9 105(2) . 3_656
O9 S3 O13 110.0(13) . .
O9 S3 O13 108.1(16) 3_656 .
O9 S3 O13 108.1(16) . 3_656
O9 S3 O13 110.0(13) 3_656 3_656
O13 S3 O13 115(2) . 3_656
O17 S4 O12 110.7(9) . 5_455
O17 S4 O14 108.5(11) . 5_455
O12 S4 O14 110.0(10) 5_455 5_455
O17 S4 O18 109.0(11) . 7_656
O12 S4 O18 108.6(9) 5_455 7_656
O14 S4 O18 110.1(10) 5_455 7_656
S1 O8 U2 146.2(13) . .
S1 O10 U1 134.2(9) . 8_467
S1 O11 U1 144.8(10) . .
S4 O12 U1 140.9(9) 5_545 .
S3 O13 U2 144.3(19) . .
S4 O14 U3 134.1(10) 5_545 .
S1 O15 U3 134.5(10) . .
S2 O16 U2 141.3(10) 4_577 .
S4 O17 U2 145.0(10) . .
S4 O18 U3 143.9(9) 7_646 .
S2 O19 U1 174.0(15) 8_567 .
S2 O20 U1 140.3(13) . .
S2 O21 U2 149.3(15) . .
S3 O9 U3 166.4(19) . 3_656
N1 C1 C2 145(10) . .
C1 C2 C3 125(8) . .
C2 C3 C4 82(2) . .

loop_
_geom_bond_atom_site_label_1
_geom_bond_atom_site_label_2
_geom_bond_distance
_geom_bond_site_symmetry_2
U1 O2 1.66(2) .
U1 O1 1.69(2) .
U1 O19 2.26(2) .
U1 O12 2.358(17) .
U1 O20 2.360(18) .
U1 O10 2.381(18) 8_567
U1 O11 2.382(16) .
U2 O4 1.722(19) .
U2 O3 1.73(2) .
U2 O13 2.36(2) .
U2 O21 2.38(2) .
U2 O17 2.376(14) .
U2 O16 2.388(14) .
U2 O8 2.432(16) .
U3 O5 1.79(2) .
U3 O6 1.81(2) .
U3 O18 2.341(16) .
U3 O9 2.350(19) 3_656
U3 O15 2.415(14) .
U3 O14 2.424(17) .
U3 O7 2.53(2) .
S1 O8 1.419(17) .
S1 O11 1.461(17) .
S1 O15 1.466(16) .
S1 O10 1.498(17) .
S2 O21 1.43(2) .
S2 O20 1.46(2) .
S2 O16 1.483(15) 4_577
S2 O19 1.48(2) 8_467
S3 O9 1.42(2) .
S3 O9 1.42(2) 3_656
S3 O13 1.44(2) .
S3 O13 1.44(2) 3_656
S4 O17 1.463(16) .
S4 O12 1.477(18) 5_455
S4 O14 1.48(2) 5_455
S4 O18 1.505(18) 7_656
O10 U1 2.381(18) 8_467
O12 S4 1.477(18) 5_545
O14 S4 1.483(19) 5_545
O16 S2 1.483(15) 4_577
O18 S4 1.505(17) 7_646
O19 S2 1.48(2) 8_567
O9 U3 2.350(19) 3_656
N1 C1 1.52(2) .
C1 C2 1.50(2) .
C2 C3 1.51(2) .
C3 C4 1.49(2) .

loop_
_geom_hbond_atom_site_label_D
_geom_hbond_atom_site_label_H
_geom_hbond_atom_site_label_A
_geom_hbond_distance_DH
_geom_hbond_distance_HA
_geom_hbond_distance_DA
_geom_hbond_angle_DHA
_geom_hbond_site_symmetry_A
N1 H1 O3 0.77 2.15 2.74(11) 134.1 7_646

loop_
_geom_torsion_atom_site_label_1
_geom_torsion_atom_site_label_2
_geom_torsion_atom_site_label_3
_geom_torsion_atom_site_label_4
_geom_torsion
_geom_torsion_site_symmetry_1
_geom_torsion_site_symmetry_4
O11 S1 O8 U2 6(2) . .
O15 S1 O8 U2 -113.3(19) . .
O10 S1 O8 U2 125.2(19) . .
O4 U2 O8 S1 -135(2) . .
O3 U2 O8 S1 47(2) . .
O13 U2 O8 S1 135(2) . .
O21 U2 O8 S1 -44(2) . .
O17 U2 O8 S1 143.1(17) . .
O16 U2 O8 S1 -36(3) . .
O8 S1 O10 U1 -28.6(18) . 8_467
O11 S1 O10 U1 87.9(15) . 8_467
O15 S1 O10 U1 -149.6(13) . 8_467
O8 S1 O11 U1 145.1(15) . .
O15 S1 O11 U1 -96.5(16) . .
O10 S1 O11 U1 25.5(18) . .
O2 U1 O11 S1 -14.1(17) . .
O1 U1 O11 S1 165.6(17) . .
O19 U1 O11 S1 90(2) . .
O12 U1 O11 S1 72.0(16) . .
O20 U1 O11 S1 -102.9(17) . .
O10 U1 O11 S1 -113.1(16) 8_567 .
O2 U1 O12 S4 -176.4(17) . 5_545
O1 U1 O12 S4 1.3(17) . 5_545
O19 U1 O12 S4 -83.4(17) . 5_545
O20 U1 O12 S4 95.0(19) . 5_545
O10 U1 O12 S4 -88.8(18) 8_567 5_545
O11 U1 O12 S4 85.9(15) . 5_545
O9 S3 O13 U2 134(2) . .
O9 S3 O13 U2 19(3) 3_656 .
O13 S3 O13 U2 -104(2) 3_656 .
O4 U2 O13 S3 -156(2) . .
O3 U2 O13 S3 27(2) . .
O21 U2 O13 S3 -66(3) . .
O17 U2 O13 S3 118(2) . .
O16 U2 O13 S3 104(3) . .
O8 U2 O13 S3 -68(2) . .
O5 U3 O14 S4 -172.0(15) . 5_545
O6 U3 O14 S4 6.7(14) . 5_545
O18 U3 O14 S4 95.1(14) . 5_545
O9 U3 O14 S4 -69(2) 3_656 5_545
O15 U3 O14 S4 -86.9(14) . 5_545
O7 U3 O14 S4 104.9(16) . 5_545
O8 S1 O15 U3 68.6(16) . .
O11 S1 O15 U3 -47.8(16) . .
O10 S1 O15 U3 -169.5(12) . .
O5 U3 O15 S1 -172.0(16) . .
O6 U3 O15 S1 12.8(15) . .
O18 U3 O15 S1 104.5(17) . .
O9 U3 O15 S1 -70.0(15) 3_656 .
O14 U3 O15 S1 100.5(14) . .
O7 U3 O15 S1 -91.1(17) . .
O4 U2 O16 S2 22.7(15) . 4_577
O3 U2 O16 S2 -160.2(16) . 4_577
O13 U2 O16 S2 120.7(17) . 4_577
O21 U2 O16 S2 -65.7(15) . 4_577
O17 U2 O16 S2 106.9(15) . 4_577
O8 U2 O16 S2 -73.4(18) . 4_577
O12 S4 O17 U2 -2(2) 5_455 .
O14 S4 O17 U2 -122.7(19) 5_455 .
O18 S4 O17 U2 117.5(19) 7_656 .
O4 U2 O17 S4 36(2) . .
O3 U2 O17 S4 -146(2) . .
O13 U2 O17 S4 125(2) . .
O21 U2 O17 S4 -51(3) . .
O16 U2 O17 S4 -63(2) . .
O8 U2 O17 S4 117.6(19) . .
O5 U3 O18 S4 -68(2) . 7_646
O6 U3 O18 S4 107(2) . 7_646
O9 U3 O18 S4 -173.5(17) 3_656 7_646
O15 U3 O18 S4 14(3) . 7_646
O14 U3 O18 S4 18.0(18) . 7_646
O7 U3 O18 S4 -155(2) . 7_646
O2 U1 O19 S2 60(18) . 8_567
O1 U1 O19 S2 -121(18) . 8_567
O12 U1 O19 S2 -27(18) . 8_567
O20 U1 O19 S2 154(17) . 8_567
O10 U1 O19 S2 149(18) 8_567 8_567
O11 U1 O19 S2 -45(19) . 8_567
O21 S2 O20 U1 -69(2) . .
O16 S2 O20 U1 167.5(18) 4_577 .
O19 S2 O20 U1 49(2) 8_467 .
O2 U1 O20 S2 -81(2) . .
O1 U1 O20 S2 101(2) . .
O19 U1 O20 S2 -175.5(18) . .
O12 U1 O20 S2 7(3) . .
O10 U1 O20 S2 -171(3) 8_567 .
O11 U1 O20 S2 16(2) . .
O20 S2 O21 U2 132(3) . .
O16 S2 O21 U2 -108(2) 4_577 .
O19 S2 O21 U2 17(3) 8_467 .
O4 U2 O21 S2 39(3) . .
O3 U2 O21 S2 -142(3) . .
O13 U2 O21 S2 -50(3) . .
O17 U2 O21 S2 124(2) . .
O16 U2 O21 S2 136(3) . .
O8 U2 O21 S2 -49(2) . .
O9 S3 O9 U3 21(6) 3_656 3_656
O13 S3 O9 U3 -95(6) . 3_656
O13 S3 O9 U3 138(6) 3_656 3_656
N1 C1 C2 C3 0(4) . .
C1 C2 C3 C4 -179(3) . .
